data_1530285
loop_
_publ_author_name
'Lii, K.-H.'
'Chen, J.J.'
'Wang, S.-L.'

_publ_section_title
;
 Na Mo2 P3 O12: A New Phosphate of Mo(IV)
;
_journal_name_full 'Journal of Solid State Chemistry'
_journal_page_first 93
_journal_page_last 97
_journal_volume 78
_journal_year 1989
_chemical_formula_sum 'Mo2 Na O12 P3'
_chemical_name_systematic 'Na Mo2 (P O4)3'
_space_group_IT_number 167
_symmetry_space_group_name_Hall '-R 3 2"c'
_symmetry_space_group_name_H-M 'R -3 c :H'
_cell_angle_alpha 90
_cell_angle_beta 90
_cell_angle_gamma 120
_cell_formula_units_Z 6
_cell_length_a 8.616
_cell_length_b 8.616
_cell_length_c 22.075
_cell_volume 1419.197
_citation_journal_id_ASTM JSSCBI
_cod_data_source_file Lii_JSSCBI_1989_1766.cif
_cod_data_source_block Mo2Na1O12P3
_cod_original_formula_sum 'Mo2 Na1 O12 P3'
_cod_database_code 1530285

loop_
_symmetry_equiv_pos_as_xyz
x,y,z
-y,x-y,z
-x+y,-x,z
y,x,-z+1/2
-x,-x+y,-z+1/2
x-y,-y,-z+1/2
-x,-y,-z
y,-x+y,-z
x-y,x,-z
-y,-x,z-1/2
x,x-y,z-1/2
-x+y,y,z-1/2
x+2/3,y+1/3,z+1/3
-y+2/3,x-y+1/3,z+1/3
-x+y+2/3,-x+1/3,z+1/3
y+2/3,x+1/3,-z+5/6
-x+2/3,-x+y+1/3,-z+5/6
x-y+2/3,-y+1/3,-z+5/6
-x+2/3,-y+1/3,-z+1/3
y+2/3,-x+y+1/3,-z+1/3
x-y+2/3,x+1/3,-z+1/3
-y+2/3,-x+1/3,z-1/6
x+2/3,x-y+1/3,z-1/6
-x+y+2/3,y+1/3,z-1/6
x+1/3,y+2/3,z+2/3
-y+1/3,x-y+2/3,z+2/3
-x+y+1/3,-x+2/3,z+2/3
y+1/3,x+2/3,-z+7/6
-x+1/3,-x+y+2/3,-z+7/6
x-y+1/3,-y+2/3,-z+7/6
-x+1/3,-y+2/3,-z+2/3
y+1/3,-x+y+2/3,-z+2/3
x-y+1/3,x+2/3,-z+2/3
-y+1/3,-x+2/3,z+1/6
x+1/3,x-y+2/3,z+1/6
-x+y+1/3,y+2/3,z+1/6

loop_
_atom_site_label
_atom_site_type_symbol
_atom_site_fract_x
_atom_site_fract_y
_atom_site_fract_z
_atom_site_occupancy
_atom_site_U_iso_or_equiv
Mo1 Mo+4 0 0 0.14443 1 0.0
O2 O-2 0.0201 -0.1813 0.19315 1 0.0
O1 O-2 0.1917 0.025 0.08676 1 0.0
P1 P+5 0.2891 0.2891 0.25 1 0.0
Na1 Na+1 0 0 0 1 0.0
